data_9005158
loop_
_publ_author_name
'Schropfer, L.'
'Bartl, H.'

_publ_section_title
;
 Oriented decomposition and reconstruction of hydrogarnet, Ca3.Al2.(OH)12
 Sample: specimen C12A7H15, intermediate phase resulting from the
 decomposition of hydrogarnet. Ca12Al14O33(H2O)15
;
_journal_name_full 'European Journal of Mineralogy'
_journal_page_first 1133
_journal_page_last 1144
_journal_volume 5
_journal_year 1993
_chemical_formula_sum 'Al3.5 Ca3 H9.785 O12'
_chemical_name_mineral Hydrogarnet
_space_group_IT_number 230
_symmetry_space_group_name_Hall '-I 4bd 2c 3'
_symmetry_space_group_name_H-M 'I a -3 d'
_cell_angle_alpha 90
_cell_angle_beta 90
_cell_angle_gamma 90
_cell_formula_units_Z 8
_cell_length_a 12.374
_cell_length_b 12.374
_cell_length_c 12.374
_cell_volume 1894.656
_database_code_amcsd 0006504
_exptl_crystal_density_diffrn 2.920
_cod_original_formula_sum 'Ca3 Al3.5 O12 H9.785'
_cod_database_code 9005158

loop_
_space_group_symop_operation_xyz
x,y,z
1/2+x,1/2+y,1/2+z
z,1/2-x,1/2+y
1/2+z,-x,+y
-y,1/2+z,1/2-x
1/2-y,+z,-x
x,1/2-y,1/2+z
1/2+x,-y,+z
-z,1/2+x,1/2-y
1/2-z,+x,-y
y,1/2-z,1/2+x
1/2+y,-z,+x
-x,1/2+y,1/2-z
1/2-x,+y,-z
3/4+x,1/4-z,3/4-y
1/4+x,3/4-z,1/4-y
3/4-z,1/4+y,3/4+x
1/4-z,3/4+y,1/4+x
3/4+y,1/4-x,3/4-z
1/4+y,3/4-x,1/4-z
3/4-x,1/4+z,3/4+y
1/4-x,3/4+z,1/4+y
3/4+z,1/4-y,3/4-x
1/4+z,3/4-y,1/4-x
3/4-y,1/4+x,3/4+z
1/4-y,3/4+x,1/4+z
1/4+x,1/4+z,1/4+y
3/4+x,3/4+z,3/4+y
1/4-z,1/4-y,1/4-x
3/4-z,3/4-y,3/4-x
1/4+y,1/4+x,1/4+z
3/4+y,3/4+x,3/4+z
1/4-x,1/4-z,1/4-y
3/4-x,3/4-z,3/4-y
1/4+z,1/4+y,1/4+x
3/4+z,3/4+y,3/4+x
1/4-y,1/4-x,1/4-z
3/4-y,3/4-x,3/4-z
1/2+z,x,1/2-y
+z,1/2+x,-y
1/2-y,-z,1/2+x
-y,1/2-z,+x
1/2+x,y,1/2-z
+x,1/2+y,-z
1/2-z,-x,1/2+y
-z,1/2-x,+y
1/2+y,z,1/2-x
+y,1/2+z,-x
1/2-x,-y,1/2+z
-x,1/2-y,+z
1/2-z,1/2+x,y
-z,+x,1/2+y
1/2+y,1/2-z,-x
+y,-z,1/2-x
1/2-x,1/2+y,z
-x,+y,1/2+z
1/2+z,1/2-x,-y
+z,-x,1/2-y
1/2-y,1/2+z,x
-y,+z,1/2+x
1/2+x,1/2-y,-z
+x,-y,1/2-z
3/4-x,3/4+z,1/4-y
1/4-x,1/4+z,3/4-y
3/4+z,3/4-y,1/4+x
1/4+z,1/4-y,3/4+x
3/4-y,3/4+x,1/4-z
1/4-y,1/4+x,3/4-z
3/4+x,3/4-z,1/4+y
1/4+x,1/4-z,3/4+y
3/4-z,3/4+y,1/4-x
1/4-z,1/4+y,3/4-x
3/4+y,3/4-x,1/4+z
1/4+y,1/4-x,3/4+z
1/4-x,3/4-z,3/4+y
3/4-x,1/4-z,1/4+y
1/4+z,3/4+y,3/4-x
3/4+z,1/4+y,1/4-x
1/4-y,3/4-x,3/4+z
3/4-y,1/4-x,1/4+z
1/4+x,3/4+z,3/4-y
3/4+x,1/4+z,1/4-y
1/4-z,3/4-y,3/4+x
3/4-z,1/4-y,1/4+x
1/4+y,3/4+x,3/4-z
3/4+y,1/4+x,1/4-z
-z,-x,-y
1/2-z,1/2-x,1/2-y
y,z,x
1/2+y,1/2+z,1/2+x
-x,-y,-z
1/2-x,1/2-y,1/2-z
z,x,y
1/2+z,1/2+x,1/2+y
-y,-z,-x
1/2-y,1/2-z,1/2-x

loop_
_atom_site_aniso_label
_atom_site_aniso_U_11
_atom_site_aniso_U_22
_atom_site_aniso_U_33
_atom_site_aniso_U_12
_atom_site_aniso_U_13
_atom_site_aniso_U_23
Ca 0.04800 0.04800 0.04800 0.00000 0.00000 0.00000
Al1 0.05700 0.05700 0.05700 0.00000 0.00000 0.00000
O 0.06500 0.05200 0.06200 0.00100 -0.01600 -0.00600
Wat 0.06500 0.05200 0.06200 0.00100 -0.01600 -0.00600

loop_
_atom_site_label
_atom_site_fract_x
_atom_site_fract_y
_atom_site_fract_z
_atom_site_occupancy
_atom_site_type_symbol
_atom_site_attached_hydrogens
Ca 0.00000 0.25000 0.12500 1.00000 Ca 0
Al1 0.00000 0.00000 0.00000 1.00000 Al 0
Al2 -0.12500 0.00000 0.25000 0.50000 Al 0
O -0.03200 0.05180 0.14190 0.68750 O 0
Wat -0.03200 0.05180 0.14190 0.31250 O 2

loop_
_cod_changelog_entry_id
_cod_changelog_entry_author
_cod_changelog_entry_date
_cod_changelog_entry_text
1
;cod-tools version 3.8.0
Id: cif_guess_AMCSD_atom_types 9581 2023-05-17 12:35:41Z saulius
;
2023-05-18T11:39:06+03:00
;Derived atom types and hydrogen counts
from atom names that follow the AMCSD naming convention
(Wat == water, O-H == hydroxyl).
;

loop_
_cod_related_entry_id
_cod_related_entry_database
_cod_related_entry_code
1 AMCSD 0006504
